data_4313388
loop_
_publ_author_name
'Jun-Ling Song'
'Zhen-Chao Dong'
'Hui-Yi Zeng'
'Wen-Bo Zhou'
'Takashi Naka'
'Qiang Wei'
'Jiang-Gao Mao'
Guo
'Jin-Shun Huang'

_publ_section_title
;
 [Cu(H4C3N2S)Cl2]n, an Unprecedented Diazole-Bridged One-Dimensional
 Copper Halide: Synthesis, Structure, and Magnetic Properties
;
_journal_name_full 'Inorganic Chemistry'
_journal_page_first 2136
_journal_page_last 2140
_journal_paper_doi 10.1021/ic025976m
_journal_volume 42
_journal_year 2003
_chemical_formula_sum 'C3 H4 Cl2 Cu N2 S'
_chemical_formula_weight 234.58
_chemical_name_systematic
; 
 ? 
;
_space_group_IT_number 14
_symmetry_cell_setting monoclinic
_symmetry_space_group_name_Hall '-P 2ybc'
_symmetry_space_group_name_H-M 'P 1 21/c 1'
_atom_sites_solution_hydrogens geom
_atom_sites_solution_primary direct
_atom_sites_solution_secondary difmap
_audit_creation_method SHELXL-97
_cell_angle_alpha 90.00
_cell_angle_beta 99.737(2)
_cell_angle_gamma 90.00
_cell_formula_units_Z 4
_cell_length_a 8.1546(5)
_cell_length_b 11.9203(8)
_cell_length_c 7.1098(4)
_cell_measurement_temperature 293(2)
_cell_volume 681.15(7)
_computing_structure_refinement 'SHELXL-97 (Sheldrick, 1997)'
_computing_structure_solution 'SHELXS-97 (Sheldrick, 1990)'
_diffrn_ambient_temperature 293(2)
_diffrn_measured_fraction_theta_full 0.989
_diffrn_measured_fraction_theta_max 0.989
_diffrn_radiation_monochromator graphite
_diffrn_radiation_source 'fine-focus sealed tube'
_diffrn_radiation_type MoK\a
_diffrn_radiation_wavelength 0.71073
_diffrn_reflns_av_R_equivalents 0.0234
_diffrn_reflns_av_sigmaI/netI 0.0359
_diffrn_reflns_limit_h_max 9
_diffrn_reflns_limit_h_min -9
_diffrn_reflns_limit_k_max 14
_diffrn_reflns_limit_k_min -9
_diffrn_reflns_limit_l_max 6
_diffrn_reflns_limit_l_min -8
_diffrn_reflns_number 2576
_diffrn_reflns_theta_full 25.06
_diffrn_reflns_theta_max 25.06
_diffrn_reflns_theta_min 2.53
_exptl_absorpt_coefficient_mu 4.195
_exptl_crystal_density_diffrn 2.287
_exptl_crystal_density_method 'not measured'
_exptl_crystal_F_000 460
_refine_diff_density_max 0.482
_refine_diff_density_min -0.607
_refine_diff_density_rms 0.106
_refine_ls_extinction_method none
_refine_ls_goodness_of_fit_ref 1.046
_refine_ls_hydrogen_treatment mixed
_refine_ls_matrix_type full
_refine_ls_number_parameters 82
_refine_ls_number_reflns 1196
_refine_ls_number_restraints 0
_refine_ls_restrained_S_all 1.046
_refine_ls_R_factor_all 0.0442
_refine_ls_R_factor_gt 0.0327
_refine_ls_shift/su_max 0.000
_refine_ls_shift/su_mean 0.000
_refine_ls_structure_factor_coef Fsqd
_refine_ls_weighting_details 'calc w=1/[\s^2^(Fo^2^)+(0.0533P)^2^+0.1776P] where P=(Fo^2^+2Fc^2^)/3'
_refine_ls_weighting_scheme calc
_refine_ls_wR_factor_gt 0.0832
_refine_ls_wR_factor_ref 0.0893
_reflns_number_gt 995
_reflns_number_total 1196
_reflns_threshold_expression >2sigma(I)
_cod_data_source_file ic025976msi20030106_081016.cif
_cod_data_source_block sjl-Cu-chain-C3H4Cl2CuN2S
_cod_database_code 4313388

loop_
_symmetry_equiv_pos_as_xyz
'x, y, z'
'-x, y+1/2, -z+1/2'
'-x, -y, -z'
'x, -y-1/2, z-1/2'

loop_
_atom_site_label
_atom_site_type_symbol
_atom_site_fract_x
_atom_site_fract_y
_atom_site_fract_z
_atom_site_U_iso_or_equiv
_atom_site_adp_type
_atom_site_occupancy
_atom_site_symmetry_multiplicity
_atom_site_calc_flag
_atom_site_refinement_flags
_atom_site_disorder_assembly
_atom_site_disorder_group
Cu1 Cu -0.23629(6) -0.26325(4) 0.30971(7) 0.0233(2) Uani 1 1 d . . .
Cl2 Cl -0.03348(13) -0.19275(9) 0.53754(14) 0.0271(3) Uani 1 1 d . . .
Cl1 Cl -0.45428(13) -0.32575(9) 0.09454(15) 0.0300(3) Uani 1 1 d . . .
S1 S -0.28562(17) 0.09606(9) 0.11047(17) 0.0343(3) Uani 1 1 d . . .
N2 N -0.2605(4) -0.1130(3) 0.1661(5) 0.0229(8) Uani 1 1 d . . .
N1 N -0.2354(4) -0.0972(3) -0.0198(5) 0.0213(7) Uani 1 1 d . . .
C3 C -0.2410(5) 0.0094(4) -0.0658(6) 0.0230(9) Uani 1 1 d . . .
C2 C -0.2905(6) -0.0195(4) 0.2483(6) 0.0297(11) Uani 1 1 d . . .
H4 H -0.3128 -0.0163 0.3723 0.036 Uiso 1 1 calc R . .
C1 C -0.2070(6) 0.0556(4) -0.2495(6) 0.0349(11) Uani 1 1 d . . .
H3 H -0.1844 -0.0048 -0.3307 0.052 Uiso 1 1 calc R . .
H2 H -0.1124 0.1047 -0.2255 0.052 Uiso 1 1 calc R . .
H1 H -0.3023 0.0969 -0.3110 0.052 Uiso 1 1 calc R . .

loop_
_atom_site_aniso_label
_atom_site_aniso_U_11
_atom_site_aniso_U_22
_atom_site_aniso_U_33
_atom_site_aniso_U_23
_atom_site_aniso_U_13
_atom_site_aniso_U_12
Cu1 0.0295(3) 0.0202(3) 0.0186(3) 0.0039(2) 0.0000(2) -0.0034(2)
Cl2 0.0292(6) 0.0291(6) 0.0217(5) 0.0011(4) 0.0001(4) -0.0057(4)
Cl1 0.0316(6) 0.0308(6) 0.0256(6) 0.0004(5) -0.0011(5) -0.0066(4)
S1 0.0578(8) 0.0191(6) 0.0261(6) -0.0014(5) 0.0076(5) 0.0047(5)
N2 0.030(2) 0.0232(18) 0.0157(17) 0.0022(14) 0.0053(15) 0.0007(15)
N1 0.0244(18) 0.0207(18) 0.0189(18) 0.0020(14) 0.0042(14) 0.0024(14)
C3 0.023(2) 0.024(2) 0.020(2) 0.0005(17) 0.0004(17) 0.0004(17)
C2 0.048(3) 0.023(2) 0.019(2) 0.0020(18) 0.010(2) 0.007(2)
C1 0.048(3) 0.031(3) 0.027(2) 0.002(2) 0.007(2) -0.005(2)

loop_
_atom_type_symbol
_atom_type_description
_atom_type_scat_dispersion_real
_atom_type_scat_dispersion_imag
_atom_type_scat_source
C C 0.0033 0.0016 'International Tables Vol C Tables 4.2.6.8 and 6.1.1.4'
N N 0.0061 0.0033 'International Tables Vol C Tables 4.2.6.8 and 6.1.1.4'
S S 0.1246 0.1234 'International Tables Vol C Tables 4.2.6.8 and 6.1.1.4'
Cl Cl 0.1484 0.1585 'International Tables Vol C Tables 4.2.6.8 and 6.1.1.4'
Cu Cu 0.3201 1.2651 'International Tables Vol C Tables 4.2.6.8 and 6.1.1.4'
H H 0.0000 0.0000 'International Tables Vol C Tables 4.2.6.8 and 6.1.1.4'

loop_
_geom_angle_atom_site_label_1
_geom_angle_atom_site_label_2
_geom_angle_atom_site_label_3
_geom_angle
_geom_angle_site_symmetry_1
_geom_angle_site_symmetry_3
_geom_angle_publ_flag
N1 Cu1 N2 171.13(13) 4_556 . ?
N1 Cu1 Cl1 93.23(10) 4_556 . ?
N2 Cu1 Cl1 87.28(10) . . ?
N1 Cu1 Cl2 87.09(10) 4_556 . ?
N2 Cu1 Cl2 91.67(10) . . ?
Cl1 Cu1 Cl2 175.19(5) . . ?
N1 Cu1 Cl2 108.18(9) 4_556 4 ?
N2 Cu1 Cl2 80.69(10) . 4 ?
Cl1 Cu1 Cl2 87.67(4) . 4 ?
Cl2 Cu1 Cl2 96.79(4) . 4 ?
N1 Cu1 Cu1 59.03(9) 4_556 4_556 ?
N2 Cu1 Cu1 113.68(10) . 4_556 ?
Cl1 Cu1 Cu1 124.71(3) . 4_556 ?
Cl2 Cu1 Cu1 51.65(3) . 4_556 ?
Cl2 Cu1 Cu1 143.57(2) 4 4_556 ?
C2 S1 C3 87.8(2) . . ?
C2 N2 N1 112.5(3) . . ?
C2 N2 Cu1 122.2(3) . . ?
N1 N2 Cu1 125.2(2) . . ?
C3 N1 N2 111.5(3) . . ?
C3 N1 Cu1 129.8(3) . 4 ?
N2 N1 Cu1 117.8(2) . 4 ?
N1 C3 C1 125.1(4) . . ?
N1 C3 S1 113.9(3) . . ?
C1 C3 S1 120.9(3) . . ?
N2 C2 S1 114.3(3) . . ?

loop_
_geom_bond_atom_site_label_1
_geom_bond_atom_site_label_2
_geom_bond_distance
_geom_bond_site_symmetry_2
_geom_bond_publ_flag
Cu1 N1 2.058(3) 4_556 ?
Cu1 N2 2.055(3) . ?
Cu1 Cl1 2.2661(11) . ?
Cu1 Cl2 2.2714(11) . ?
Cu1 Cl2 2.7995(11) 4 ?
Cu1 Cu1 3.5689(2) 4_556 ?
S1 C2 1.695(4) . ?
S1 C3 1.710(4) . ?
N2 C2 1.301(6) . ?
N2 N1 1.384(5) . ?
N1 C3 1.310(5) . ?
N1 Cu1 2.058(3) 4 ?
C3 C1 1.487(6) . ?

loop_
_geom_torsion_atom_site_label_1
_geom_torsion_atom_site_label_2
_geom_torsion_atom_site_label_3
_geom_torsion_atom_site_label_4
_geom_torsion
_geom_torsion_site_symmetry_1
_geom_torsion_site_symmetry_2
_geom_torsion_site_symmetry_3
_geom_torsion_site_symmetry_4
_geom_torsion_publ_flag
N1 Cu1 N2 C2 26.7(10) 4_556 . . . ?
Cl1 Cu1 N2 C2 120.2(4) . . . . ?
Cl2 Cu1 N2 C2 -55.1(4) . . . . ?
Cl2 Cu1 N2 C2 -151.7(4) 4 . . . ?
Cu1 Cu1 N2 C2 -6.8(4) 4_556 . . . ?
N1 Cu1 N2 N1 -158.4(8) 4_556 . . . ?
Cl1 Cu1 N2 N1 -64.9(3) . . . . ?
Cl2 Cu1 N2 N1 119.8(3) . . . . ?
Cl2 Cu1 N2 N1 23.2(3) 4 . . . ?
Cu1 Cu1 N2 N1 168.1(3) 4_556 . . . ?
C2 N2 N1 C3 2.6(5) . . . . ?
Cu1 N2 N1 C3 -172.7(3) . . . . ?
C2 N2 N1 Cu1 -167.1(3) . . . 4 ?
Cu1 N2 N1 Cu1 17.5(4) . . . 4 ?
N2 N1 C3 C1 175.4(4) . . . . ?
Cu1 N1 C3 C1 -16.4(6) 4 . . . ?
N2 N1 C3 S1 -2.5(4) . . . . ?
Cu1 N1 C3 S1 165.7(2) 4 . . . ?
C2 S1 C3 N1 1.4(3) . . . . ?
C2 S1 C3 C1 -176.6(4) . . . . ?
N1 N2 C2 S1 -1.6(5) . . . . ?
Cu1 N2 C2 S1 173.9(2) . . . . ?
C3 S1 C2 N2 0.2(4) . . . . ?
Cu1 N1 N2 Cu1 -17.5(4) . 4_556 4_556 4_556 ?
